data_4319784
loop_
_publ_author_name
'Ryan F. Hess'
'Kent D. Abney'
'Jennifer L. Burris'
'H. Dieter Hochheimer'
'Peter K. Dorhout'

_publ_section_title
;
 Synthesis and Characterization of Six New Quaternary Actinide
 Thiophosphate Compounds: Cs8U5(P3S10)2(PS4)6, K10Th3(P2S7)4(PS4)2, and
 A5An(PS4)3, (A = K, Rb, Cs; An = U, Th)
;
_journal_name_full 'Inorganic Chemistry'
_journal_page_first 2851
_journal_page_last 2859
_journal_paper_doi 10.1021/ic0014437
_journal_volume 40
_journal_year 2001
_chemical_formula_sum 'K5 P3 S12 U'
_chemical_formula_weight 911.16
_chemical_name_systematic
; 

 ? 

;
_space_group_IT_number 14
_symmetry_cell_setting monoclinic
_symmetry_space_group_name_Hall '-P 2ybc'
_symmetry_space_group_name_H-M 'P 1 21/c 1'
_atom_sites_solution_hydrogens geom
_atom_sites_solution_primary direct
_atom_sites_solution_secondary difmap
_audit_creation_method SHELXL
_cell_angle_alpha 90.00
_cell_angle_beta 108.63
_cell_angle_gamma 90.00
_cell_formula_units_Z 4
_cell_length_a 14.61320(10)
_cell_length_b 17.0884(2)
_cell_length_c 9.70820(10)
_cell_measurement_temperature 163(2)
_cell_volume 2297.26(4)
_computing_cell_refinement 'Bruker SMART'
_computing_data_collection 'Bruker SMART'
_computing_data_reduction 'Bruker SAINT'
_computing_molecular_graphics 'Bruker SMART'
_computing_publication_material 'Bruker SMART'
_computing_structure_refinement 'SHELXL-93 (Sheldrick, 1993)'
_computing_structure_solution 'SHELXS-86 (Sheldrick, 1990)'
_diffrn_ambient_temperature 163(2)
_diffrn_radiation_monochromator graphite
_diffrn_radiation_source 'fine-focus sealed tube'
_diffrn_radiation_type MoK\a
_diffrn_radiation_wavelength 0.71073
_diffrn_reflns_av_R_equivalents 0.0408
_diffrn_reflns_av_sigmaI/netI 0.0520
_diffrn_reflns_limit_h_max 11
_diffrn_reflns_limit_h_min -19
_diffrn_reflns_limit_k_max 21
_diffrn_reflns_limit_k_min -22
_diffrn_reflns_limit_l_max 12
_diffrn_reflns_limit_l_min -8
_diffrn_reflns_number 15123
_diffrn_reflns_theta_max 28.31
_diffrn_reflns_theta_min 1.47
_exptl_absorpt_coefficient_mu 9.257
_exptl_absorpt_correction_T_max 0.942284
_exptl_absorpt_correction_T_min 0.765009
_exptl_absorpt_correction_type SADABS
_exptl_crystal_colour amber
_exptl_crystal_density_diffrn 2.634
_exptl_crystal_description plate
_exptl_crystal_F_000 1696
_exptl_crystal_size_max 0.20
_exptl_crystal_size_mid 0.19
_exptl_crystal_size_min 0.09
_refine_diff_density_max 2.863
_refine_diff_density_min -1.793
_refine_diff_density_rms 0.204
_refine_ls_extinction_coef 0.00033(5)
_refine_ls_extinction_expression Fc^*^=kFc[1+0.001xFc^2^\l^3^/sin(2\q)]^-1/4^
_refine_ls_extinction_method SHELXL
_refine_ls_goodness_of_fit_all 1.187
_refine_ls_goodness_of_fit_obs 1.258
_refine_ls_matrix_type full
_refine_ls_number_parameters 190
_refine_ls_number_reflns 5501
_refine_ls_number_restraints 0
_refine_ls_restrained_S_all 1.189
_refine_ls_restrained_S_obs 1.258
_refine_ls_R_factor_all 0.0618
_refine_ls_R_factor_obs 0.0376
_refine_ls_shift/esd_max -0.010
_refine_ls_shift/esd_mean 0.000
_refine_ls_structure_factor_coef Fsqd
_refine_ls_weighting_details 'w=1/[\s^2^(Fo^2^)+(0.0138P)^2^+4.9967P] where P=(Fo^2^+2Fc^2^)/3'
_refine_ls_weighting_scheme calc
_refine_ls_wR_factor_all 0.0744
_refine_ls_wR_factor_obs 0.0681
_reflns_number_observed 4164
_reflns_number_total 5502
_reflns_observed_criterion >2sigma(I)
_cod_data_source_file ic0014437_6.cif
_cod_data_source_block K5U(PS4)3
_cod_depositor_comments
;
The following automatic conversions were performed:

'_symmetry_cell_setting' value 'Monoclinic' changed to 'monoclinic'
according to the built-in table from CIF Core dictionary named
'cif_core.dic' version 2.4.1 from 2010-06-29.

Automatic conversion script
Id: cif_fix_values 1646 2011-03-28 12:23:43Z adriana 

The following automatic conversions were performed:

'_refine_ls_weighting_scheme' value 'calc
w=1/[\s^2^(Fo^2^)+(0.0138P)^2^+4.9967P] where P=(Fo^2^+2Fc^2^)/3' was
changed to 'calc'. New tag '_refine_ls_weighting_details' was
created. The value of the new tag was set to
'w=1/[\s^2^(Fo^2^)+(0.0138P)^2^+4.9967P] where P=(Fo^2^+2Fc^2^)/3'.

Automatic conversion script
Id: cif_fix_values 3143 2015-03-26 13:38:13Z robertas 
;
_cod_original_cell_volume 2297.31(4)
_cod_database_code 4319784

loop_
_symmetry_equiv_pos_as_xyz
'x, y, z'
'-x, y+1/2, -z+1/2'
'-x, -y, -z'
'x, -y-1/2, z-1/2'

loop_
_atom_site_aniso_label
_atom_site_aniso_U_11
_atom_site_aniso_U_22
_atom_site_aniso_U_33
_atom_site_aniso_U_23
_atom_site_aniso_U_13
_atom_site_aniso_U_12
U1 0.00996(11) 0.01039(10) 0.01480(11) -0.00044(9) 0.00119(7) 0.00020(9)
K2 0.0254(8) 0.0223(7) 0.0334(8) 0.0033(6) 0.0147(7) 0.0012(6)
K3 0.0297(9) 0.0241(8) 0.0333(9) -0.0075(6) -0.0011(7) 0.0087(7)
K4 0.0326(8) 0.0350(8) 0.0288(8) -0.0085(7) 0.0071(7) -0.0003(8)
K5 0.0393(11) 0.0235(8) 0.0622(12) 0.0033(8) -0.0072(9) 0.0069(7)
S1 0.0185(8) 0.0130(7) 0.0223(8) -0.0018(6) -0.0004(7) -0.0007(6)
S2 0.0160(8) 0.0163(7) 0.0175(8) 0.0016(6) 0.0014(6) 0.0022(6)
S3 0.0168(9) 0.0243(8) 0.0401(10) -0.0069(8) 0.0061(8) 0.0004(7)
S4 0.0184(8) 0.0106(7) 0.0253(8) -0.0009(6) 0.0059(7) 0.0006(6)
S5 0.0188(8) 0.0116(7) 0.0218(8) -0.0010(6) 0.0078(6) -0.0013(6)
S6 0.0134(7) 0.0109(7) 0.0234(8) 0.0009(6) 0.0008(6) -0.0004(5)
S7 0.0126(8) 0.0180(7) 0.0259(8) 0.0060(6) -0.0027(7) -0.0033(6)
S8 0.0277(10) 0.0147(8) 0.0457(11) -0.0011(7) 0.0190(9) 0.0037(7)
S9 0.0206(9) 0.0399(10) 0.0185(8) 0.0065(7) 0.0003(7) 0.0013(8)
S10 0.0559(14) 0.0563(13) 0.0348(11) -0.0245(10) 0.0268(11) -0.0193(11)
S11 0.0274(10) 0.0268(9) 0.0193(8) 0.0081(7) -0.0015(7) -0.0070(7)
S12 0.0138(8) 0.0209(8) 0.0228(8) 0.0024(6) 0.0000(7) -0.0043(6)
P1 0.0112(8) 0.0132(7) 0.0184(8) 0.0014(6) 0.0015(6) 0.0009(6)
P2 0.0152(8) 0.0187(8) 0.0166(8) -0.0014(6) 0.0023(7) -0.0036(6)
P3 0.0149(8) 0.0125(7) 0.0162(8) 0.0009(6) 0.0009(6) -0.0033(6)

loop_
_atom_site_label
_atom_site_type_symbol
_atom_site_fract_x
_atom_site_fract_y
_atom_site_fract_z
_atom_site_U_iso_or_equiv
_atom_site_thermal_displace_type
_atom_site_occupancy
_atom_site_calc_flag
_atom_site_refinement_flags
_atom_site_disorder_group
U1 U 0.333671(15) 0.500818(13) 0.89022(2) 0.01237(7) Uani 1 d . .
K1 K 0.2083(3) 0.8052(2) 0.6065(4) 0.0370(8) Uiso 0.50 d P .
K1A K 0.2306(2) 0.8070(2) 0.6748(4) 0.0262(7) Uiso 0.50 d P .
K2 K 0.01426(11) 0.47037(9) 0.2153(2) 0.0258(3) Uani 1 d . .
K3 K -0.07652(12) 0.70366(9) 0.3429(2) 0.0317(4) Uani 1 d . .
K4 K 0.31404(12) 0.49482(10) 0.4432(2) 0.0328(3) Uani 1 d . .
K5 K 0.55305(14) 0.70079(9) 0.7185(2) 0.0472(5) Uani 1 d . .
S1 S 0.40582(12) 0.64608(9) 1.0349(2) 0.0196(3) Uani 1 d . .
S2 S 0.47832(11) 0.47591(9) 1.1717(2) 0.0176(3) Uani 1 d . .
S3 S 0.37380(12) 0.37922(10) 0.7182(2) 0.0278(4) Uani 1 d . .
S4 S 0.27902(11) 0.35120(8) 0.9537(2) 0.0183(3) Uani 1 d . .
S5 S 0.21366(11) 0.51312(8) 1.0655(2) 0.0171(3) Uani 1 d . .
S6 S 0.15848(11) 0.48604(8) 0.6577(2) 0.0171(3) Uani 1 d . .
S7 S 0.30894(11) 0.62732(9) 0.6982(2) 0.0209(3) Uani 1 d . .
S8 S 0.08200(13) 0.67205(9) 0.6840(2) 0.0277(4) Uani 1 d . .
S9 S 0.13027(13) 0.61605(11) 0.3853(2) 0.0278(4) Uani 1 d . .
S10 S 0.4361(2) 0.62754(13) 1.3892(2) 0.0461(6) Uani 1 d . .
S11 S 0.22877(13) 0.34882(10) 1.2697(2) 0.0266(4) Uani 1 d . .
S12 S 0.05095(11) 0.36633(9) 0.9574(2) 0.0205(3) Uani 1 d . .
P1 P 0.16282(11) 0.60291(9) 0.6009(2) 0.0150(3) Uani 1 d . .
P2 P 0.48350(12) 0.59430(9) 1.2274(2) 0.0175(3) Uani 1 d . .
P3 P 0.19004(11) 0.39205(9) 1.0660(2) 0.0155(3) Uani 1 d . .

loop_
_atom_type_symbol
_atom_type_description
_atom_type_scat_dispersion_real
_atom_type_scat_dispersion_imag
_atom_type_scat_source
P P 0.1023 0.0942 'International Tables Vol C Tables 4.2.6.8 and 6.1.1.4'
S S 0.1246 0.1234 'International Tables Vol C Tables 4.2.6.8 and 6.1.1.4'
K K 0.2009 0.2494 'International Tables Vol C Tables 4.2.6.8 and 6.1.1.4'
U U -9.6767 9.6646 'International Tables Vol C Tables 4.2.6.8 and 6.1.1.4'

loop_
_geom_angle_atom_site_label_1
_geom_angle_atom_site_label_2
_geom_angle_atom_site_label_3
_geom_angle
_geom_angle_site_symmetry_1
_geom_angle_site_symmetry_3
_geom_angle_publ_flag
S7 U1 S4 149.79(5) . . ?
S7 U1 S5 111.83(5) . . ?
S4 U1 S5 70.08(4) . . ?
S7 U1 S6 69.31(4) . . ?
S4 U1 S6 81.11(4) . . ?
S5 U1 S6 84.80(5) . . ?
S7 U1 S3 100.37(5) . . ?
S4 U1 S3 65.75(5) . . ?
S5 U1 S3 134.06(5) . . ?
S6 U1 S3 76.70(5) . . ?
S7 U1 S1 66.97(5) . . ?
S4 U1 S1 139.81(5) . . ?
S5 U1 S1 80.94(4) . . ?
S6 U1 S1 124.21(4) . . ?
S3 U1 S1 143.55(5) . . ?
S7 U1 S2 129.79(4) . . ?
S4 U1 S2 80.35(4) . . ?
S5 U1 S2 81.30(5) . . ?
S6 U1 S2 159.76(5) . . ?
S3 U1 S2 102.78(5) . . ?
S1 U1 S2 67.94(4) . . ?
S7 U1 S2 72.43(4) . 3_667 ?
S4 U1 S2 120.30(4) . 3_667 ?
S5 U1 S2 153.20(4) . 3_667 ?
S6 U1 S2 120.07(4) . 3_667 ?
S3 U1 S2 66.90(5) . 3_667 ?
S1 U1 S2 76.65(4) . 3_667 ?
S2 U1 S2 76.80(5) . 3_667 ?
S7 U1 K4 52.26(4) . . ?
S4 U1 K4 105.70(4) . . ?
S5 U1 K4 139.98(4) . . ?
S6 U1 K4 55.67(4) . . ?
S3 U1 K4 48.91(4) . . ?
S1 U1 K4 114.37(4) . . ?
S2 U1 K4 138.39(4) . . ?
S2 U1 K4 64.52(4) 3_667 . ?
K1A K1 S5 93.4(5) . 4_575 ?
K1A K1 S8 86.0(5) . . ?
S5 K1 S8 141.44(14) 4_575 . ?
K1A K1 S1 90.9(5) . 4_575 ?
S5 K1 S1 70.30(8) 4_575 4_575 ?
S8 K1 S1 148.21(13) . 4_575 ?
K1A K1 S7 74.6(5) . . ?
S5 K1 S7 154.21(14) 4_575 . ?
S8 K1 S7 61.80(8) . . ?
S1 K1 S7 86.87(10) 4_575 . ?
K1A K1 P1 95.4(5) . . ?
S5 K1 P1 169.70(14) 4_575 . ?
S8 K1 P1 34.52(5) . . ?
S1 K1 P1 114.84(11) 4_575 . ?
S7 K1 P1 35.11(5) . . ?
K1A K1 S9 50.8(5) . 4_576 ?
S5 K1 S9 75.34(9) 4_575 4_576 ?
S8 K1 S9 74.68(9) . 4_576 ?
S1 K1 S9 126.01(12) 4_575 4_576 ?
S7 K1 S9 111.25(11) . 4_576 ?
P1 K1 S9 106.33(11) . 4_576 ?
K1A K1 S10 35.7(5) . 4_575 ?
S5 K1 S10 74.78(9) 4_575 4_575 ?
S8 K1 S10 119.60(12) . 4_575 ?
S1 K1 S10 56.17(7) 4_575 4_575 ?
S7 K1 S10 82.68(9) . 4_575 ?
P1 K1 S10 115.52(11) . 4_575 ?
S9 K1 S10 75.55(9) 4_576 4_575 ?
K1A K1 S12 108.0(5) . 2_556 ?
S5 K1 S12 76.72(9) 4_575 2_556 ?
S8 K1 S12 66.97(8) . 2_556 ?
S1 K1 S12 142.82(12) 4_575 2_556 ?
S7 K1 S12 128.43(11) . 2_556 ?
P1 K1 S12 95.41(10) . 2_556 ?
S9 K1 S12 57.86(7) 4_576 2_556 ?
S10 K1 S12 130.01(11) 4_575 2_556 ?
K1A K1 K3 133.1(5) . . ?
S5 K1 K3 111.57(11) 4_575 . ?
S8 K1 K3 49.61(7) . . ?
S1 K1 K3 134.10(12) 4_575 . ?
S7 K1 K3 92.79(9) . . ?
P1 K1 K3 58.27(6) . . ?
S9 K1 K3 96.73(9) 4_576 . ?
S10 K1 K3 168.77(11) 4_575 . ?
S12 K1 K3 46.75(5) 2_556 . ?
K1A K1 K4 44.7(5) . 4_576 ?
S5 K1 K4 48.99(6) 4_575 4_576 ?
S8 K1 K4 116.74(11) . 4_576 ?
S1 K1 K4 81.09(8) 4_575 4_576 ?
S7 K1 K4 117.33(11) . 4_576 ?
P1 K1 K4 138.89(11) . 4_576 ?
S9 K1 K4 45.09(6) 4_576 4_576 ?
S10 K1 K4 40.68(5) 4_575 4_576 ?
S12 K1 K4 90.18(8) 2_556 4_576 ?
K3 K1 K4 136.66(9) . 4_576 ?
K1A K1 K2 132.9(5) . 2 ?
S5 K1 K2 49.97(6) 4_575 2 ?
S8 K1 K2 105.01(10) . 2 ?
S1 K1 K2 100.18(9) 4_575 2 ?
S7 K1 K2 150.88(12) . 2 ?
P1 K1 K2 119.73(10) . 2 ?
S9 K1 K2 87.49(8) 4_576 2 ?
S10 K1 K2 124.72(9) 4_575 2 ?
S12 K1 K2 43.69(5) 2_556 2 ?
K3 K1 K2 62.02(6) . 2 ?
K4 K1 K2 91.74(7) 4_576 2 ?
K1 K1A S9 120.2(5) . 4_576 ?
K1 K1A S8 82.4(5) . . ?
S9 K1A S8 79.74(9) 4_576 . ?
K1 K1A S5 75.2(5) . 4_575 ?
S9 K1A S5 79.28(8) 4_576 4_575 ?
S8 K1A S5 135.64(12) . 4_575 ?
K1 K1A S10 137.7(6) . 4_575 ?
S9 K1A S10 88.13(10) 4_576 4_575 ?
S8 K1A S10 136.70(12) . 4_575 ?
S5 K1A S10 80.89(9) 4_575 4_575 ?
K1 K1A S7 94.5(5) . . ?
S9 K1A S7 124.92(11) 4_576 . ?
S8 K1A S7 62.86(7) . . ?
S5 K1A S7 154.99(12) 4_575 . ?
S10 K1A S7 92.71(10) 4_575 . ?
K1 K1A S1 78.1(5) . 4_575 ?
S9 K1A S1 137.27(11) 4_576 4_575 ?
S8 K1A S1 142.98(12) . 4_575 ?
S5 K1A S1 68.21(7) 4_575 4_575 ?
S10 K1A S1 60.64(7) 4_575 4_575 ?
S7 K1A S1 87.53(9) . 4_575 ?
K1 K1A P1 74.5(5) . . ?
S9 K1A P1 111.94(10) 4_576 . ?
S8 K1A P1 33.50(5) . . ?
S5 K1A P1 149.27(12) 4_575 . ?
S10 K1A P1 126.38(11) 4_575 . ?
S7 K1A P1 34.63(5) . . ?
S1 K1A P1 110.15(9) 4_575 . ?
K1 K1A K4 129.1(5) . 4_576 ?
S9 K1A K4 50.71(6) 4_576 4_576 ?
S8 K1A K4 129.04(10) . 4_576 ?
S5 K1A K4 54.23(6) 4_575 4_576 ?
S10 K1A K4 45.77(6) 4_575 4_576 ?
S7 K1A K4 133.55(11) . 4_576 ?
S1 K1A K4 87.18(8) 4_575 4_576 ?
P1 K1A K4 154.31(10) . 4_576 ?
K1 K1A K1 138.2(5) . 4_576 ?
S9 K1A K1 54.24(8) 4_576 4_576 ?
S8 K1A K1 55.92(8) . 4_576 ?
S5 K1A K1 131.18(10) 4_575 4_576 ?
S10 K1A K1 83.29(8) 4_575 4_576 ?
S7 K1A K1 71.17(7) . 4_576 ?
S1 K1A K1 137.33(11) 4_575 4_576 ?
P1 K1A K1 72.12(7) . 4_576 ?
K4 K1A K1 82.28(7) 4_576 4_576 ?
K1 K1A K5 103.2(5) . . ?
S9 K1A K5 136.45(10) 4_576 . ?
S8 K1A K5 111.79(8) . . ?
S5 K1A K5 110.38(9) 4_575 . ?
S10 K1A K5 53.96(6) 4_575 . ?
S7 K1A K5 48.98(6) . . ?
S1 K1A K5 44.97(5) 4_575 . ?
P1 K1A K5 81.76(7) . . ?
K4 K1A K5 99.36(7) 4_576 . ?
K1 K1A K5 96.26(8) 4_576 . ?
K1 K1A K3 41.5(5) . . ?
S9 K1A K3 93.33(8) 4_576 . ?
S8 K1A K3 43.50(6) . . ?
S5 K1A K3 99.63(8) 4_575 . ?
S10 K1A K3 178.52(11) 4_575 . ?
S7 K1A K3 86.24(7) . . ?
S1 K1A K3 118.23(9) 4_575 . ?
P1 K1A K3 52.74(5) . . ?
K4 K1A K3 135.61(8) 4_576 . ?
K1 K1A K3 97.35(8) 4_576 . ?
K5 K1A K3 124.59(7) . . ?
S8 K2 S9 132.08(7) 3_566 . ?
S8 K2 S6 64.83(5) 3_566 3_566 ?
S9 K2 S6 88.46(6) . 3_566 ?
S8 K2 S12 138.32(7) 3_566 3_566 ?
S9 K2 S12 67.18(5) . 3_566 ?
S6 K2 S12 82.10(5) 3_566 3_566 ?
S8 K2 S12 90.95(6) 3_566 1_554 ?
S9 K2 S12 129.75(6) . 1_554 ?
S6 K2 S12 139.56(6) 3_566 1_554 ?
S12 K2 S12 99.56(5) 3_566 1_554 ?
S8 K2 S5 84.10(5) 3_566 3_566 ?
S9 K2 S5 123.29(6) . 3_566 ?
S6 K2 S5 67.79(5) 3_566 3_566 ?
S12 K2 S5 59.29(4) 3_566 3_566 ?
S12 K2 S5 78.39(5) 1_554 3_566 ?
S8 K2 P3 106.75(6) 3_566 1_554 ?
S9 K2 P3 99.84(6) . 1_554 ?
S6 K2 P3 171.08(6) 3_566 1_554 ?
S12 K2 P3 104.04(5) 3_566 1_554 ?
S12 K2 P3 33.85(4) 1_554 1_554 ?
S5 K2 P3 109.52(5) 3_566 1_554 ?
S8 K2 S11 87.88(5) 3_566 1_554 ?
S9 K2 S11 94.58(6) . 1_554 ?
S6 K2 S11 144.52(6) 3_566 1_554 ?
S12 K2 S11 131.41(6) 3_566 1_554 ?
S12 K2 S11 57.04(4) 1_554 1_554 ?
S5 K2 S11 134.55(6) 3_566 1_554 ?
P3 K2 S11 32.29(4) 1_554 1_554 ?
S8 K2 S5 139.75(6) 3_566 1_554 ?
S9 K2 S5 72.15(5) . 1_554 ?
S6 K2 S5 155.35(6) 3_566 1_554 ?
S12 K2 S5 76.47(5) 3_566 1_554 ?
S12 K2 S5 57.60(4) 1_554 1_554 ?
S5 K2 S5 109.96(5) 3_566 1_554 ?
P3 K2 S5 33.30(3) 1_554 1_554 ?
S11 K2 S5 54.95(4) 1_554 1_554 ?
S8 K2 P1 31.98(4) 3_566 3_566 ?
S9 K2 P1 110.28(6) . 3_566 ?
S6 K2 P1 33.19(4) 3_566 3_566 ?
S12 K2 P1 113.32(5) 3_566 3_566 ?
S12 K2 P1 119.11(6) 1_554 3_566 ?
S5 K2 P1 77.03(4) 3_566 3_566 ?
P3 K2 P1 138.65(5) 1_554 3_566 ?
S11 K2 P1 115.25(5) 1_554 3_566 ?
S5 K2 P1 170.18(5) 1_554 3_566 ?
S8 K2 K2 126.16(7) 3_566 3_565 ?
S9 K2 K2 101.33(6) . 3_565 ?
S6 K2 K2 118.96(6) 3_566 3_565 ?
S12 K2 K2 49.92(4) 3_566 3_565 ?
S12 K2 K2 49.64(4) 1_554 3_565 ?
S5 K2 K2 56.58(4) 3_566 3_565 ?
P3 K2 K2 62.81(4) 1_554 3_565 ?
S11 K2 K2 95.10(6) 1_554 3_565 ?
S5 K2 K2 53.38(4) 1_554 3_565 ?
P1 K2 K2 133.11(6) 3_566 3_565 ?
S8 K2 K4 113.97(6) 3_566 . ?
S9 K2 K4 50.18(4) . . ?
S6 K2 K4 125.42(5) 3_566 . ?
S12 K2 K4 105.59(5) 3_566 . ?
S12 K2 K4 93.36(5) 1_554 . ?
S5 K2 K4 160.49(5) 3_566 . ?
P3 K2 K4 59.67(4) 1_554 . ?
S11 K2 K4 44.52(4) 1_554 . ?
S5 K2 K4 51.59(4) 1_554 . ?
P1 K2 K4 122.13(5) 3_566 . ?
K2 K2 K4 104.66(5) 3_565 . ?
S11 K3 S9 152.58(8) 2_556 . ?
S11 K3 S12 103.72(6) 2_556 3_566 ?
S9 K3 S12 65.36(5) . 3_566 ?
S11 K3 S12 60.14(5) 2_556 2_556 ?
S9 K3 S12 112.29(6) . 2_556 ?
S12 K3 S12 142.69(7) 3_566 2_556 ?
S11 K3 S8 128.29(6) 2_556 . ?
S9 K3 S8 59.64(5) . . ?
S12 K3 S8 124.60(6) 3_566 . ?
S12 K3 S8 69.79(5) 2_556 . ?
S11 K3 S6 120.76(6) 2_556 3_566 ?
S9 K3 S6 82.93(5) . 3_566 ?
S12 K3 S6 78.13(5) 3_566 3_566 ?
S12 K3 S6 139.13(7) 2_556 3_566 ?
S8 K3 S6 88.89(5) . 3_566 ?
S11 K3 S4 68.06(5) 2_556 3_566 ?
S9 K3 S4 118.67(6) . 3_566 ?
S12 K3 S4 58.84(4) 3_566 3_566 ?
S12 K3 S4 127.08(6) 2_556 3_566 ?
S8 K3 S4 151.42(6) . 3_566 ?
S6 K3 S4 63.26(4) 3_566 3_566 ?
S11 K3 P3 31.55(4) 2_556 2_556 ?
S9 K3 P3 143.15(6) . 2_556 ?
S12 K3 P3 133.49(6) 3_566 2_556 ?
S12 K3 P3 31.56(4) 2_556 2_556 ?
S8 K3 P3 96.77(5) . 2_556 ?
S6 K3 P3 127.60(6) 3_566 2_556 ?
S4 K3 P3 95.67(5) 3_566 2_556 ?
S11 K3 K1 107.76(7) 2_556 . ?
S9 K3 K1 56.94(6) . . ?
S12 K3 K1 107.46(7) 3_566 . ?
S12 K3 K1 55.60(6) 2_556 . ?
S8 K3 K1 44.83(6) . . ?
S6 K3 K1 128.51(7) 3_566 . ?
S4 K3 K1 162.09(7) 3_566 . ?
P3 K3 K1 86.26(6) 2_556 . ?
S11 K3 K2 143.82(5) 2_556 . ?
S9 K3 K2 44.67(4) . . ?
S12 K3 K2 45.97(4) 3_566 . ?
S12 K3 K2 155.37(5) 2_556 . ?
S8 K3 K2 87.63(4) . . ?
S6 K3 K2 45.63(4) 3_566 . ?
S4 K3 K2 77.55(4) 3_566 . ?
P3 K3 K2 172.07(5) 2_556 . ?
K1 K3 K2 101.47(6) . . ?
S11 K3 K2 50.59(4) 2_556 2 ?
S9 K3 K2 104.54(5) . 2 ?
S12 K3 K2 99.48(5) 3_566 2 ?
S12 K3 K2 43.56(4) 2_556 2 ?
S8 K3 K2 99.88(5) . 2 ?
S6 K3 K2 170.53(5) 3_566 2 ?
S4 K3 K2 107.59(5) 3_566 2 ?
P3 K3 K2 48.20(3) 2_556 2 ?
K1 K3 K2 60.96(5) . 2 ?
K2 K3 K2 137.57(4) . 2 ?
S11 K3 K1A 108.99(6) 2_556 . ?
S9 K3 K1A 58.16(5) . . ?
S12 K3 K1A 111.85(6) 3_566 . ?
S12 K3 K1A 54.14(5) 2_556 . ?
S8 K3 K1A 39.87(5) . . ?
S6 K3 K1A 125.36(6) 3_566 . ?
S4 K3 K1A 167.50(7) 3_566 . ?
P3 K3 K1A 85.39(5) 2_556 . ?
K1 K3 K1A 5.42(6) . . ?
K2 K3 K1A 102.13(5) . . ?
K2 K3 K1A 64.08(5) 2 . ?
S10 K4 S11 132.56(7) 1_554 1_554 ?
S10 K4 S3 125.82(7) 1_554 . ?
S11 K4 S3 84.85(6) 1_554 . ?
S10 K4 S9 89.58(7) 1_554 . ?
S11 K4 S9 104.69(6) 1_554 . ?
S3 K4 S9 121.28(7) . . ?
S10 K4 S7 77.12(6) 1_554 . ?
S11 K4 S7 148.74(7) 1_554 . ?
S3 K4 S7 82.34(5) . . ?
S9 K4 S7 59.68(5) . . ?
S10 K4 S5 79.91(6) 1_554 1_554 ?
S11 K4 S5 62.19(5) 1_554 1_554 ?
S3 K4 S5 146.89(6) . 1_554 ?
S9 K4 S5 73.70(5) . 1_554 ?
S7 K4 S5 127.49(6) . 1_554 ?
S10 K4 S6 131.05(7) 1_554 . ?
S11 K4 S6 93.69(6) 1_554 . ?
S3 K4 S6 62.63(5) . . ?
S9 K4 S6 59.05(5) . . ?
S7 K4 S6 55.14(4) . . ?
S5 K4 S6 119.11(6) 1_554 . ?
S10 K4 P1 99.54(6) 1_554 . ?
S11 K4 P1 117.39(7) 1_554 . ?
S3 K4 P1 90.17(5) . . ?
S9 K4 P1 33.61(4) . . ?
S7 K4 P1 34.71(4) . . ?
S5 K4 P1 107.02(5) 1_554 . ?
S6 K4 P1 33.93(4) . . ?
S10 K4 K1A 50.31(7) 1_554 4_575 ?
S11 K4 K1A 109.29(7) 1_554 4_575 ?
S3 K4 K1A 163.37(7) . 4_575 ?
S9 K4 K1A 47.89(6) . 4_575 ?
S7 K4 K1A 81.05(6) . 4_575 ?
S5 K4 K1A 48.56(5) 1_554 4_575 ?
S6 K4 K1A 106.54(6) . 4_575 ?
P1 K4 K1A 75.72(6) . 4_575 ?
S10 K4 K2 123.28(7) 1_554 . ?
S11 K4 K2 57.32(5) 1_554 . ?
S3 K4 K2 109.50(6) . . ?
S9 K4 K2 47.52(4) . . ?
S7 K4 K2 100.80(5) . . ?
S5 K4 K2 56.38(4) 1_554 . ?
S6 K4 K2 63.49(4) . . ?
P1 K4 K2 66.35(4) . . ?
K1A K4 K2 73.15(6) 4_575 . ?
S10 K4 U1 107.85(5) 1_554 . ?
S11 K4 U1 117.77(6) 1_554 . ?
S3 K4 U1 41.87(4) . . ?
S9 K4 U1 86.82(4) . . ?
S7 K4 U1 41.06(3) . . ?
S5 K4 U1 159.15(5) 1_554 . ?
S6 K4 U1 41.32(3) . . ?
P1 K4 U1 53.21(3) . . ?
K1A K4 U1 121.57(6) 4_575 . ?
K2 K4 U1 104.81(4) . . ?
S10 K4 K5 98.93(6) 1_554 3_666 ?
S11 K4 K5 47.89(5) 1_554 3_666 ?
S3 K4 K5 78.19(5) . 3_666 ?
S9 K4 K5 147.72(6) . 3_666 ?
S7 K4 K5 152.57(6) . 3_666 ?
S5 K4 K5 77.24(4) 1_554 3_666 ?
S6 K4 K5 128.09(6) . 3_666 ?
P1 K4 K5 161.50(6) . 3_666 ?
K1A K4 K5 117.64(6) 4_575 3_666 ?
K2 K4 K5 103.80(4) . 3_666 ?
U1 K4 K5 119.23(4) . 3_666 ?
S3 K5 S11 88.76(6) 2_656 3_667 ?
S3 K5 S2 151.66(8) 2_656 3_667 ?
S11 K5 S2 89.19(6) 3_667 3_667 ?
S3 K5 S10 124.91(8) 2_656 1_554 ?
S11 K5 S10 97.53(7) 3_667 1_554 ?
S2 K5 S10 83.37(6) 3_667 1_554 ?
S3 K5 S4 88.45(6) 2_656 3_667 ?
S11 K5 S4 60.21(5) 3_667 3_667 ?
S2 K5 S4 66.20(5) 3_667 3_667 ?
S10 K5 S4 141.12(7) 1_554 3_667 ?
S3 K5 S1 60.11(5) 2_656 4_575 ?
S11 K5 S1 130.35(7) 3_667 4_575 ?
S2 K5 S1 136.69(7) 3_667 4_575 ?
S10 K5 S1 75.49(6) 1_554 4_575 ?
S4 K5 S1 143.39(7) 3_667 4_575 ?
S3 K5 P2 33.62(4) 2_656 4_575 ?
S11 K5 P2 121.58(7) 3_667 4_575 ?
S2 K5 P2 143.60(8) 3_667 4_575 ?
S10 K5 P2 108.64(7) 1_554 4_575 ?
S4 K5 P2 110.21(6) 3_667 4_575 ?
S1 K5 P2 33.27(4) 4_575 4_575 ?
S3 K5 S7 125.59(7) 2_656 . ?
S11 K5 S7 145.25(6) 3_667 . ?
S2 K5 S7 58.46(5) 3_667 . ?
S10 K5 S7 68.63(6) 1_554 . ?
S4 K5 S7 110.38(6) 3_667 . ?
S1 K5 S7 78.59(5) 4_575 . ?
P2 K5 S7 93.17(6) 4_575 . ?
S3 K5 K4 128.99(7) 2_656 3_666 ?
S11 K5 K4 43.77(4) 3_667 3_666 ?
S2 K5 K4 62.63(4) 3_667 3_666 ?
S10 K5 K4 61.59(6) 1_554 3_666 ?
S4 K5 K4 82.46(5) 3_667 3_666 ?
S1 K5 K4 131.07(6) 4_575 3_666 ?
P2 K5 K4 153.39(7) 4_575 3_666 ?
S7 K5 K4 104.44(5) . 3_666 ?
S3 K5 K1A 85.29(6) 2_656 . ?
S11 K5 K1A 172.87(7) 3_667 . ?
S2 K5 K1A 97.91(6) 3_667 . ?
S10 K5 K1A 82.73(7) 1_554 . ?
S4 K5 K1A 123.42(7) 3_667 . ?
S1 K5 K1A 42.76(5) 4_575 . ?
P2 K5 K1A 52.06(5) 4_575 . ?
S7 K5 K1A 41.29(5) . . ?
K4 K5 K1A 140.01(6) 3_666 . ?
P2 S1 U1 94.73(7) . . ?
P2 S1 K1 100.61(10) . 4_576 ?
U1 S1 K1 96.42(8) . 4_576 ?
P2 S1 K1A 90.33(9) . 4_576 ?
U1 S1 K1A 101.27(7) . 4_576 ?
K1 S1 K1A 10.98(7) 4_576 4_576 ?
P2 S1 K5 77.68(7) . 4_576 ?
U1 S1 K5 164.58(7) . 4_576 ?
K1 S1 K5 98.16(8) 4_576 4_576 ?
K1A S1 K5 92.27(8) 4_576 4_576 ?
P2 S2 U1 93.27(7) . . ?
P2 S2 U1 87.94(7) . 3_667 ?
U1 S2 U1 103.20(5) . 3_667 ?
P2 S2 K5 143.52(9) . 3_667 ?
U1 S2 K5 107.77(6) . 3_667 ?
U1 S2 K5 114.57(6) 3_667 3_667 ?
P2 S3 U1 94.11(8) 3_667 . ?
P2 S3 K4 93.63(8) 3_667 . ?
U1 S3 K4 89.22(5) . . ?
P2 S3 K5 84.88(8) 3_667 2_646 ?
U1 S3 K5 134.22(8) . 2_646 ?
K4 S3 K5 136.56(7) . 2_646 ?
P3 S4 U1 94.55(7) . . ?
P3 S4 K5 88.98(7) . 3_667 ?
U1 S4 K5 105.56(5) . 3_667 ?
P3 S4 K3 90.88(7) . 3_566 ?
U1 S4 K3 106.62(5) . 3_566 ?
K5 S4 K3 147.73(6) 3_667 3_566 ?
P3 S5 U1 93.59(7) . . ?
P3 S5 K1 164.96(11) . 4_576 ?
U1 S5 K1 101.34(8) . 4_576 ?
P3 S5 K1A 158.68(10) . 4_576 ?
U1 S5 K1A 105.79(7) . 4_576 ?
K1 S5 K1A 11.38(7) 4_576 4_576 ?
P3 S5 K4 85.61(7) . 1_556 ?
U1 S5 K4 119.53(6) . 1_556 ?
K1 S5 K4 88.54(9) 4_576 1_556 ?
K1A S5 K4 77.22(7) 4_576 1_556 ?
P3 S5 K2 88.04(7) . 3_566 ?
U1 S5 K2 98.83(5) . 3_566 ?
K1 S5 K2 87.92(8) 4_576 3_566 ?
K1A S5 K2 97.48(8) 4_576 3_566 ?
K4 S5 K2 141.40(6) 1_556 3_566 ?
P3 S5 K2 69.84(6) . 1_556 ?
U1 S5 K2 159.81(6) . 1_556 ?
K1 S5 K2 95.18(8) 4_576 1_556 ?
K1A S5 K2 92.63(7) 4_576 1_556 ?
K4 S5 K2 72.04(5) 1_556 1_556 ?
K2 S5 K2 70.04(5) 3_566 1_556 ?
P1 S6 U1 91.67(6) . . ?
P1 S6 K2 88.47(7) . 3_566 ?
U1 S6 K2 107.02(6) . 3_566 ?
P1 S6 K3 160.25(8) . 3_566 ?
U1 S6 K3 108.03(5) . 3_566 ?
K2 S6 K3 84.51(5) 3_566 3_566 ?
P1 S6 K4 73.97(7) . . ?
U1 S6 K4 83.01(5) . . ?
K2 S6 K4 160.22(6) 3_566 . ?
K3 S6 K4 109.02(5) 3_566 . ?
P1 S7 U1 92.45(7) . . ?
P1 S7 K1A 82.57(9) . . ?
U1 S7 K1A 137.82(9) . . ?
P1 S7 K1 76.31(9) . . ?
U1 S7 K1 145.52(9) . . ?
K1A S7 K1 10.90(7) . . ?
P1 S7 K4 78.03(7) . . ?
U1 S7 K4 86.67(5) . . ?
K1A S7 K4 132.13(8) . . ?
K1 S7 K4 121.44(9) . . ?
P1 S7 K5 156.48(9) . . ?
U1 S7 K5 107.87(5) . . ?
K1A S7 K5 89.73(7) . . ?
K1 S7 K5 92.28(8) . . ?
K4 S7 K5 91.14(6) . . ?
P1 S8 K2 92.79(8) . 3_566 ?
P1 S8 K1 82.29(10) . . ?
K2 S8 K1 171.79(10) 3_566 . ?
P1 S8 K1A 85.49(9) . . ?
K2 S8 K1A 162.20(10) 3_566 . ?
K1 S8 K1A 11.54(7) . . ?
P1 S8 K3 90.44(8) . . ?
K2 S8 K3 101.11(6) 3_566 . ?
K1 S8 K3 85.56(9) . . ?
K1A S8 K3 96.63(8) . . ?
P1 S9 K1A 135.88(11) . 4_575 ?
P1 S9 K2 111.44(9) . . ?
K1A S9 K2 105.78(8) 4_575 . ?
P1 S9 K3 94.82(8) . . ?
K1A S9 K3 109.18(8) 4_575 . ?
K2 S9 K3 88.57(6) . . ?
P1 S9 K4 80.96(7) . . ?
K1A S9 K4 81.40(8) 4_575 . ?
K2 S9 K4 82.30(6) . . ?
K3 S9 K4 167.68(7) . . ?
P1 S9 K1 144.86(11) . 4_575 ?
K1A S9 K1 9.03(8) 4_575 4_575 ?
K2 S9 K1 98.65(8) . 4_575 ?
K3 S9 K1 103.93(8) . 4_575 ?
K4 S9 K1 85.69(8) . 4_575 ?
P2 S10 K4 107.16(10) . 1_556 ?
P2 S10 K1A 94.36(11) . 4_576 ?
K4 S10 K1A 83.92(8) 1_556 4_576 ?
P2 S10 K5 131.27(11) . 1_556 ?
K4 S10 K5 105.26(7) 1_556 1_556 ?
K1A S10 K5 124.53(9) 4_576 1_556 ?
P2 S10 K1 87.79(10) . 4_576 ?
K4 S10 K1 85.53(8) 1_556 4_576 ?
K1A S10 K1 6.58(8) 4_576 4_576 ?
K5 S10 K1 130.27(9) 1_556 4_576 ?
P3 S11 K4 100.34(8) . 1_556 ?
P3 S11 K5 95.42(9) . 3_667 ?
K4 S11 K5 88.33(6) 1_556 3_667 ?
P3 S11 K3 90.12(7) . 2_546 ?
K4 S11 K3 156.74(8) 1_556 2_546 ?
K5 S11 K3 111.48(7) 3_667 2_546 ?
P3 S11 K2 71.98(7) . 1_556 ?
K4 S11 K2 78.17(6) 1_556 1_556 ?
K5 S11 K2 159.25(7) 3_667 1_556 ?
K3 S11 K2 85.55(6) 2_546 1_556 ?
P3 S12 K2 99.42(7) . 3_566 ?
P3 S12 K2 82.24(7) . 1_556 ?
K2 S12 K2 80.44(5) 3_566 1_556 ?
P3 S12 K3 99.33(8) . 3_566 ?
K2 S12 K3 87.26(5) 3_566 3_566 ?
K2 S12 K3 167.68(7) 1_556 3_566 ?
P3 S12 K3 88.32(7) . 2_546 ?
K2 S12 K3 167.79(7) 3_566 2_546 ?
K2 S12 K3 91.36(6) 1_556 2_546 ?
K3 S12 K3 100.88(5) 3_566 2_546 ?
P3 S12 K1 159.18(10) . 2_546 ?
K2 S12 K1 92.25(7) 3_566 2_546 ?
K2 S12 K1 82.79(7) 1_556 2_546 ?
K3 S12 K1 98.39(8) 3_566 2_546 ?
K3 S12 K1 77.66(7) 2_546 2_546 ?
S9 P1 S8 112.23(10) . . ?
S9 P1 S6 111.54(10) . . ?
S8 P1 S6 112.75(10) . . ?
S9 P1 S7 108.53(10) . . ?
S8 P1 S7 110.41(10) . . ?
S6 P1 S7 100.72(9) . . ?
S9 P1 K1 83.49(10) . . ?
S8 P1 K1 63.18(9) . . ?
S6 P1 K1 164.18(10) . . ?
S7 P1 K1 68.59(9) . . ?
S9 P1 K4 65.43(7) . . ?
S8 P1 K4 175.11(9) . . ?
S6 P1 K4 72.10(7) . . ?
S7 P1 K4 67.26(7) . . ?
K1 P1 K4 111.99(8) . . ?
S9 P1 K1A 93.28(9) . . ?
S8 P1 K1A 61.01(8) . . ?
S6 P1 K1A 154.10(10) . . ?
S7 P1 K1A 62.80(8) . . ?
K1 P1 K1A 10.09(6) . . ?
K4 P1 K1A 114.41(7) . . ?
S9 P1 K2 123.90(8) . 3_566 ?
S8 P1 K2 55.23(7) . 3_566 ?
S6 P1 K2 58.33(6) . 3_566 ?
S7 P1 K2 127.40(8) . 3_566 ?
K1 P1 K2 118.10(8) . 3_566 ?
K4 P1 K2 129.65(5) . 3_566 ?
K1A P1 K2 114.07(7) . 3_566 ?
S10 P2 S3 108.55(11) . 3_667 ?
S10 P2 S1 111.41(12) . . ?
S3 P2 S1 111.35(10) 3_667 . ?
S10 P2 S2 119.18(11) . . ?
S3 P2 S2 103.43(10) 3_667 . ?
S1 P2 S2 102.59(9) . . ?
S10 P2 K5 85.11(9) . 4_576 ?
S3 P2 K5 61.50(7) 3_667 4_576 ?
S1 P2 K5 69.05(7) . 4_576 ?
S2 P2 K5 155.36(9) . 4_576 ?
S11 P3 S12 110.70(10) . . ?
S11 P3 S4 111.54(10) . . ?
S12 P3 S4 110.45(10) . . ?
S11 P3 S5 111.66(10) . . ?
S12 P3 S5 110.65(9) . . ?
S4 P3 S5 101.53(9) . . ?
S11 P3 K2 75.72(8) . 1_556 ?
S12 P3 K2 63.91(7) . 1_556 ?
S4 P3 K2 172.46(8) . 1_556 ?
S5 P3 K2 76.86(7) . 1_556 ?
S11 P3 K3 58.33(6) . 2_546 ?
S12 P3 K3 60.12(6) . 2_546 ?
S4 P3 K3 103.21(7) . 2_546 ?
S5 P3 K3 155.26(8) . 2_546 ?
K2 P3 K3 78.62(5) 1_556 2_546 ?

loop_
_geom_bond_atom_site_label_1
_geom_bond_atom_site_label_2
_geom_bond_distance
_geom_bond_site_symmetry_2
_geom_bond_publ_flag
U1 S7 2.802(2) . ?
U1 S4 2.8051(15) . ?
U1 S5 2.814(2) . ?
U1 S6 2.8325(15) . ?
U1 S3 2.842(2) . ?
U1 S1 2.8809(15) . ?
U1 S2 2.9030(15) . ?
U1 S2 3.021(2) 3_667 ?
U1 K4 4.258(2) . ?
K1 K1A 0.639(4) . ?
K1 S5 3.133(4) 4_575 ?
K1 S8 3.168(4) . ?
K1 S1 3.285(4) 4_575 ?
K1 S7 3.371(4) . ?
K1 P1 3.518(4) . ?
K1 S9 3.523(4) 4_576 ?
K1 S10 3.755(5) 4_575 ?
K1 S12 3.785(4) 2_556 ?
K1 K3 4.481(4) . ?
K1 K4 4.639(4) 4_576 ?
K1 K2 4.670(4) 2 ?
K1A S9 3.158(4) 4_576 ?
K1A S8 3.188(4) . ?
K1A S5 3.235(3) 4_575 ?
K1A S10 3.257(4) 4_575 ?
K1A S7 3.260(3) . ?
K1A S1 3.356(4) 4_575 ?
K1A P1 3.634(3) . ?
K1A K4 4.209(4) 4_576 ?
K1A K1 4.714(4) 4_576 ?
K1A K5 4.940(4) . ?
K1A K3 4.940(4) . ?
K2 S8 3.121(2) 3_566 ?
K2 S9 3.164(2) . ?
K2 S6 3.231(2) 3_566 ?
K2 S12 3.238(2) 3_566 ?
K2 S12 3.251(2) 1_554 ?
K2 S5 3.578(2) 3_566 ?
K2 P3 3.587(2) 1_554 ?
K2 S11 3.655(2) 1_554 ?
K2 S5 3.721(2) 1_554 ?
K2 P1 3.794(2) 3_566 ?
K2 K2 4.190(3) 3_565 ?
K2 K4 4.251(2) . ?
K3 S11 3.278(2) 2_556 ?
K3 S9 3.278(2) . ?
K3 S12 3.282(2) 3_566 ?
K3 S12 3.341(2) 2_556 ?
K3 S8 3.423(2) . ?
K3 S6 3.455(2) 3_566 ?
K3 S4 3.533(2) 3_566 ?
K3 P3 3.851(2) 2_556 ?
K3 K2 4.717(2) 2 ?
K4 S10 3.033(3) 1_554 ?
K4 S11 3.045(2) 1_554 ?
K4 S3 3.209(2) . ?
K4 S9 3.295(2) . ?
K4 S7 3.373(2) . ?
K4 S5 3.502(2) 1_554 ?
K4 S6 3.542(2) . ?
K4 P1 3.578(2) . ?
K4 K1A 4.209(4) 4_575 ?
K4 K5 4.400(2) 3_666 ?
K5 S3 3.225(2) 2_656 ?
K5 S11 3.266(3) 3_667 ?
K5 S2 3.282(2) 3_667 ?
K5 S10 3.350(3) 1_554 ?
K5 S4 3.457(2) 3_667 ?
K5 S1 3.494(2) 4_575 ?
K5 P2 3.655(2) 4_575 ?
K5 S7 3.727(3) . ?
K5 K4 4.400(2) 3_666 ?
S1 P2 2.052(2) . ?
S1 K1 3.285(4) 4_576 ?
S1 K1A 3.356(4) 4_576 ?
S1 K5 3.494(2) 4_576 ?
S2 P2 2.089(2) . ?
S2 U1 3.021(2) 3_667 ?
S2 K5 3.283(2) 3_667 ?
S3 P2 2.032(2) 3_667 ?
S3 K5 3.225(2) 2_646 ?
S4 P3 2.068(2) . ?
S4 K5 3.457(2) 3_667 ?
S4 K3 3.533(2) 3_566 ?
S5 P3 2.098(2) . ?
S5 K1 3.133(4) 4_576 ?
S5 K1A 3.235(3) 4_576 ?
S5 K4 3.502(2) 1_556 ?
S5 K2 3.578(2) 3_566 ?
S5 K2 3.721(2) 1_556 ?
S6 P1 2.078(2) . ?
S6 K2 3.231(2) 3_566 ?
S6 K3 3.455(2) 3_566 ?
S7 P1 2.083(2) . ?
S8 P1 2.012(2) . ?
S8 K2 3.121(2) 3_566 ?
S9 P1 2.005(2) . ?
S9 K1A 3.158(4) 4_575 ?
S9 K1 3.523(4) 4_575 ?
S10 P2 1.991(3) . ?
S10 K4 3.033(3) 1_556 ?
S10 K1A 3.257(4) 4_576 ?
S10 K5 3.350(3) 1_556 ?
S10 K1 3.755(5) 4_576 ?
S11 P3 2.015(2) . ?
S11 K4 3.045(2) 1_556 ?
S11 K5 3.266(3) 3_667 ?
S11 K3 3.278(2) 2_546 ?
S11 K2 3.655(2) 1_556 ?
S12 P3 2.017(2) . ?
S12 K2 3.238(2) 3_566 ?
S12 K2 3.251(2) 1_556 ?
S12 K3 3.282(2) 3_566 ?
S12 K3 3.341(2) 2_546 ?
S12 K1 3.785(4) 2_546 ?
P1 K2 3.794(2) 3_566 ?
P2 S3 2.032(2) 3_667 ?
P2 K5 3.655(2) 4_576 ?
P3 K2 3.587(2) 1_556 ?
P3 K3 3.851(2) 2_546 ?
